data_2214312
loop_
_publ_author_name
'Jian-Fang Dong'
'Lian-Zhi Li'
'Wen-Jian Yu'
'Hui Cui'
'Da-Qi Wang'

_publ_section_title Bis[2-(2-hydroxyethyliminomethyl)-6-methoxyphenolato-\k^2^<i>N</i>,<i>O</i>^1^]zinc(II)
_journal_coeditor_code LH2415
_journal_issue 7
_journal_name_full 'Acta Crystallographica Section E'
_journal_page_first m1992
_journal_page_last m1992
_journal_paper_doi 10.1107/S1600536807030206
_journal_volume 63
_journal_year 2007
_chemical_formula_iupac '[Zn (C10 H12 N O3)2]'
_chemical_formula_moiety 'C20 H24 N2 O6 Zn'
_chemical_formula_sum 'C20 H24 N2 O6 Zn'
_chemical_formula_weight 453.78
_chemical_name_systematic
;
Bis[2-(2-hydroxyethyliminomethyl)-6-methoxyphenolato-\k^2^N^2^,O^1^]zinc(II)
;
_space_group_IT_number 61
_symmetry_cell_setting orthorhombic
_symmetry_space_group_name_Hall '-P 2ac 2ab'
_symmetry_space_group_name_H-M 'P b c a'
_atom_sites_solution_hydrogens geom
_atom_sites_solution_primary direct
_atom_sites_solution_secondary difmap
_audit_creation_method SHELXL-97
_cell_angle_alpha 90.00
_cell_angle_beta 90.00
_cell_angle_gamma 90.00
_cell_formula_units_Z 8
_cell_length_a 17.624(2)
_cell_length_b 7.2013(14)
_cell_length_c 34.853(3)
_cell_measurement_reflns_used 3930
_cell_measurement_temperature 298(2)
_cell_measurement_theta_max 23.18
_cell_measurement_theta_min 2.3375
_cell_volume 4423.4(11)
_computing_cell_refinement 'SAINT (Siemens, 1996)'
_computing_data_collection 'SMART (Siemens, 1996)'
_computing_data_reduction SAINT
_computing_molecular_graphics 'SHELXTL (Sheldrick, 1997b)'
_computing_publication_material SHELXTL
_computing_structure_refinement 'SHELXL97 (Sheldrick, 1997a)'
_computing_structure_solution 'SHELXS97 (Sheldrick, 1997a)'
_diffrn_ambient_temperature 298(2)
_diffrn_measured_fraction_theta_full 1.000
_diffrn_measured_fraction_theta_max 1.000
_diffrn_measurement_device_type 'Bruker SMART CCD'
_diffrn_measurement_method '\f and \w'
_diffrn_radiation_monochromator graphite
_diffrn_radiation_source 'fine-focus sealed tube'
_diffrn_radiation_type MoK\a
_diffrn_radiation_wavelength 0.71073
_diffrn_reflns_av_R_equivalents 0.0592
_diffrn_reflns_av_sigmaI/netI 0.0518
_diffrn_reflns_limit_h_max 20
_diffrn_reflns_limit_h_min -15
_diffrn_reflns_limit_k_max 6
_diffrn_reflns_limit_k_min -8
_diffrn_reflns_limit_l_max 41
_diffrn_reflns_limit_l_min -40
_diffrn_reflns_number 20138
_diffrn_reflns_theta_full 25.01
_diffrn_reflns_theta_max 25.01
_diffrn_reflns_theta_min 1.17
_exptl_absorpt_coefficient_mu 1.147
_exptl_absorpt_correction_T_max 0.7704
_exptl_absorpt_correction_T_min 0.5511
_exptl_absorpt_correction_type multi-scan
_exptl_absorpt_process_details '(SADABS; Sheldrick, 1996)'
_exptl_crystal_colour yellow
_exptl_crystal_density_diffrn 1.363
_exptl_crystal_density_method 'not measured'
_exptl_crystal_description block
_exptl_crystal_F_000 1888
_exptl_crystal_size_max 0.59
_exptl_crystal_size_mid 0.26
_exptl_crystal_size_min 0.24
_refine_diff_density_max 0.581
_refine_diff_density_min -1.043
_refine_ls_extinction_method none
_refine_ls_goodness_of_fit_ref 1.082
_refine_ls_hydrogen_treatment constr
_refine_ls_matrix_type full
_refine_ls_number_parameters 266
_refine_ls_number_reflns 3904
_refine_ls_number_restraints 6
_refine_ls_restrained_S_all 1.112
_refine_ls_R_factor_all 0.1110
_refine_ls_R_factor_gt 0.0777
_refine_ls_shift/su_max 0.002
_refine_ls_shift/su_mean 0.000
_refine_ls_structure_factor_coef Fsqd
_refine_ls_weighting_details 'calc w=1/[\s^2^(Fo^2^)+(0.0382P)^2^+21.0111P] where P=(Fo^2^+2Fc^2^)/3'
_refine_ls_weighting_scheme calc
_refine_ls_wR_factor_gt 0.1604
_refine_ls_wR_factor_ref 0.1701
_reflns_number_gt 2485
_reflns_number_total 3904
_reflns_threshold_expression I>2\s(I)
_cod_data_source_file lh2415.cif
_cod_data_source_block I
_cod_depositor_comments
;
The following automatic conversions were performed:
'_symmetry_cell_setting' value 'Orthorhombic' changed to 'orthorhombic'
according to '/home/saulius/struct/CIF-dictionaries/cif_core.dic'
dictionary named 'cif_core.dic' version 2.4.1 from 2010-06-29.

Automatic conversion script
Id: cif_fix_enum 1527 2010-12-29 10:47:43Z saulius 

The following automatic conversions were performed:

'_symmetry_cell_setting' value 'Orthorhombic' changed to
'orthorhombic' according to
/home/saulius/struct/CIF-dictionaries/cif_core.dic dictionary named
'cif_core.dic' version 2.4.1 from 2010-06-29.

Automatic conversion script
Id: cif_fix_values 1715 2011-07-08 13:25:40Z adriana 
;
_cod_original_cell_volume 4423.3(11)
_cod_database_code 2214312
_cod_database_fobs_code 2214312

loop_
_symmetry_equiv_pos_as_xyz
'x, y, z'
'-x+1/2, -y, z+1/2'
'-x, y+1/2, -z+1/2'
'x+1/2, -y+1/2, -z'
'-x, -y, -z'
'x-1/2, y, -z-1/2'
'x, -y-1/2, z-1/2'
'-x-1/2, y-1/2, z'

loop_
_atom_site_type_symbol
_atom_site_label
_atom_site_fract_x
_atom_site_fract_y
_atom_site_fract_z
_atom_site_U_iso_or_equiv
_atom_site_adp_type
_atom_site_calc_flag
_atom_site_refinement_flags
_atom_site_occupancy
_atom_site_disorder_assembly
_atom_site_disorder_group
Zn Zn1 0.50272(4) 0.33878(10) 0.12373(2) 0.0460(3) Uani d . 1 . .
N N1 0.4934(3) 0.1249(6) 0.15934(15) 0.0429(13) Uani d D 1 . .
N N2 0.5700(3) 0.3369(8) 0.07788(17) 0.0514(14) Uani d D 1 . .
O O1 0.5436(3) 0.5126(6) 0.16004(13) 0.0561(13) Uani d . 1 . .
O O2 0.6315(3) 0.7510(7) 0.19242(18) 0.0809(19) Uani d . 1 . .
O O3 0.5677(3) -0.1683(7) 0.11585(15) 0.0645(14) Uani d D 1 . .
H H3 0.5721 -0.2384 0.1343 0.097 Uiso calc R 1 . .
O O4 0.4108(2) 0.3744(6) 0.09550(13) 0.0514(12) Uani d . 1 . .
O O5 0.2730(3) 0.3516(8) 0.07015(18) 0.0788(17) Uani d . 1 . .
O O6 0.6846(4) 0.0466(11) 0.0930(3) 0.112(3) Uani d PD 0.844(10) A 1
H H6 0.6437 -0.0027 0.0977 0.168 Uiso calc PR 0.844(10) A 1
O O6' 0.658(2) 0.109(5) 0.1366(9) 0.112(3) Uani d PD 0.156(10) A 2
H H6' 0.6377 0.0179 0.1272 0.168 Uiso calc PR 0.156(10) A 2
C C1 0.5196(3) 0.1339(10) 0.1936(2) 0.0490(18) Uani d . 1 . .
H H1 0.5110 0.0311 0.2091 0.059 Uiso calc R 1 . .
C C2 0.5610(4) 0.2867(10) 0.21073(19) 0.0481(17) Uani d . 1 . .
C C3 0.5730(4) 0.4594(10) 0.1931(2) 0.0490(17) Uani d . 1 . .
C C4 0.6204(4) 0.5901(11) 0.2130(2) 0.057(2) Uani d . 1 . .
C C5 0.6516(4) 0.5473(14) 0.2473(2) 0.069(2) Uani d . 1 . .
H H5 0.6826 0.6340 0.2594 0.083 Uiso calc R 1 . .
C C6 0.6389(5) 0.3790(15) 0.2649(2) 0.070(2) Uani d . 1 . .
H H6A 0.6611 0.3525 0.2885 0.084 Uiso calc R 1 . .
C C7 0.5936(4) 0.2518(12) 0.2473(2) 0.058(2) Uani d . 1 . .
H H7A 0.5836 0.1396 0.2595 0.070 Uiso calc R 1 . .
C C8 0.6948(5) 0.8650(12) 0.2030(3) 0.090(3) Uani d . 1 . .
H H8A 0.6881 0.9091 0.2287 0.135 Uiso calc R 1 . .
H H8B 0.6981 0.9689 0.1858 0.135 Uiso calc R 1 . .
H H8C 0.7407 0.7934 0.2015 0.135 Uiso calc R 1 . .
C C9 0.4568(4) -0.0470(9) 0.14736(19) 0.0507(18) Uani d D 1 . .
H H9A 0.4031 -0.0245 0.1432 0.061 Uiso calc R 1 . .
H H9B 0.4617 -0.1390 0.1675 0.061 Uiso calc R 1 . .
C C10 0.4916(4) -0.1202(8) 0.11123(18) 0.0482(18) Uani d D 1 . .
H H10A 0.4635 -0.2287 0.1029 0.058 Uiso calc RD 1 . .
H H10B 0.4875 -0.0267 0.0913 0.058 Uiso calc R 1 . .
C C11 0.5428(4) 0.3142(10) 0.0441(2) 0.0559(19) Uani d . 1 . .
H H11 0.5779 0.3098 0.0241 0.067 Uiso calc R 1 . .
C C12 0.4643(4) 0.2946(9) 0.03341(18) 0.0465(17) Uani d . 1 . .
C C13 0.4036(4) 0.3298(8) 0.05885(19) 0.0421(15) Uani d . 1 . .
C C14 0.3285(4) 0.3176(10) 0.0440(2) 0.0535(19) Uani d . 1 . .
C C15 0.3167(6) 0.2739(12) 0.0058(3) 0.077(3) Uani d . 1 . .
H H15 0.2674 0.2674 -0.0036 0.093 Uiso calc R 1 . .
C C16 0.3767(6) 0.2399(13) -0.0186(2) 0.082(3) Uani d . 1 . .
H H16 0.3677 0.2088 -0.0441 0.099 Uiso calc R 1 . .
C C17 0.4493(5) 0.2520(12) -0.0053(2) 0.074(2) Uani d . 1 . .
H H17 0.4895 0.2317 -0.0220 0.088 Uiso calc R 1 . .
C C18 0.1962(4) 0.3283(14) 0.0591(3) 0.107(4) Uani d . 1 . .
H H18A 0.1813 0.4291 0.0427 0.160 Uiso calc R 1 . .
H H18B 0.1647 0.3269 0.0815 0.160 Uiso calc R 1 . .
H H18C 0.1907 0.2130 0.0455 0.160 Uiso calc R 1 . .
C C19 0.6518(3) 0.3659(11) 0.0824(2) 0.068(2) Uani d D 1 A .
H H19A 0.6609 0.4877 0.0933 0.081 Uiso calc R 1 . .
H H19B 0.6761 0.3613 0.0574 0.081 Uiso calc R 1 . .
C C20 0.6857(5) 0.2195(11) 0.1080(3) 0.091(3) Uani d D 1 . .
H H20A 0.7378 0.2531 0.1137 0.109 Uiso calc PR 0.844(10) A 1
H H20B 0.6580 0.2184 0.1321 0.109 Uiso calc PR 0.844(10) A 1
H H20C 0.7024 0.1211 0.0910 0.109 Uiso d PR 0.156(10) A 2
H H20D 0.7317 0.2751 0.1181 0.109 Uiso d PR 0.156(10) A 2

loop_
_atom_site_aniso_label
_atom_site_aniso_U_11
_atom_site_aniso_U_22
_atom_site_aniso_U_33
_atom_site_aniso_U_12
_atom_site_aniso_U_13
_atom_site_aniso_U_23
Zn1 0.0508(4) 0.0403(4) 0.0471(4) -0.0061(4) -0.0087(4) 0.0018(4)
N1 0.045(3) 0.031(3) 0.053(3) -0.009(3) 0.007(3) 0.000(2)
N2 0.041(3) 0.053(4) 0.060(4) -0.009(3) 0.003(3) 0.011(3)
O1 0.071(3) 0.034(3) 0.063(3) 0.000(2) -0.025(3) -0.002(2)
O2 0.083(4) 0.048(3) 0.112(5) -0.007(3) -0.060(4) -0.005(3)
O3 0.062(3) 0.052(3) 0.079(4) -0.002(3) 0.010(3) 0.002(3)
O4 0.043(3) 0.059(3) 0.052(3) 0.002(2) -0.001(2) -0.006(2)
O5 0.038(3) 0.085(4) 0.113(5) -0.004(3) -0.009(3) -0.003(4)
O6 0.056(4) 0.081(6) 0.200(10) 0.003(4) 0.010(5) -0.025(6)
O6' 0.056(4) 0.081(6) 0.200(10) 0.003(4) 0.010(5) -0.025(6)
C1 0.043(4) 0.049(4) 0.056(4) 0.005(3) 0.010(3) 0.007(4)
C2 0.041(4) 0.058(5) 0.046(4) 0.005(3) 0.006(3) 0.001(4)
C3 0.047(4) 0.050(4) 0.050(4) 0.013(3) -0.009(3) -0.014(4)
C4 0.049(4) 0.067(5) 0.055(5) 0.015(4) -0.013(4) -0.022(4)
C5 0.050(5) 0.100(7) 0.056(5) 0.015(5) -0.014(4) -0.037(5)
C6 0.057(5) 0.108(8) 0.045(4) 0.014(5) -0.002(4) -0.013(5)
C7 0.055(4) 0.081(6) 0.038(4) 0.009(4) 0.009(4) 0.007(4)
C8 0.077(6) 0.054(5) 0.139(9) -0.013(5) -0.042(6) -0.015(6)
C9 0.051(4) 0.036(4) 0.065(5) -0.010(3) 0.006(4) 0.001(4)
C10 0.073(5) 0.026(3) 0.046(4) -0.009(3) -0.009(4) -0.008(3)
C11 0.055(5) 0.057(5) 0.056(5) 0.007(4) 0.018(4) 0.009(4)
C12 0.059(4) 0.044(4) 0.037(4) -0.003(3) 0.001(3) 0.002(3)
C13 0.049(4) 0.029(3) 0.049(4) -0.007(3) -0.008(3) -0.001(3)
C14 0.051(4) 0.038(4) 0.072(5) -0.004(4) -0.020(4) 0.003(4)
C15 0.090(7) 0.069(6) 0.073(6) -0.011(5) -0.044(5) 0.000(5)
C16 0.119(8) 0.084(7) 0.044(5) -0.015(6) -0.025(5) -0.009(5)
C17 0.090(6) 0.085(7) 0.046(5) -0.007(5) 0.004(5) -0.002(4)
C18 0.040(5) 0.090(7) 0.189(11) -0.007(5) -0.026(6) 0.020(8)
C19 0.042(4) 0.063(5) 0.098(6) -0.007(4) 0.009(4) 0.018(5)
C20 0.044(5) 0.070(6) 0.157(10) 0.006(4) -0.031(6) -0.003(7)

loop_
_atom_type_symbol
_atom_type_description
_atom_type_scat_dispersion_real
_atom_type_scat_dispersion_imag
_atom_type_scat_source
C C 0.0033 0.0016 'International Tables Vol C Tables 4.2.6.8 and 6.1.1.4'
H H 0.0000 0.0000 'International Tables Vol C Tables 4.2.6.8 and 6.1.1.4'
N N 0.0061 0.0033 'International Tables Vol C Tables 4.2.6.8 and 6.1.1.4'
O O 0.0106 0.0060 'International Tables Vol C Tables 4.2.6.8 and 6.1.1.4'
Zn Zn 0.2839 1.4301 'International Tables Vol C Tables 4.2.6.8 and 6.1.1.4'

loop_
_geom_angle_atom_site_label_1
_geom_angle_atom_site_label_2
_geom_angle_atom_site_label_3
_geom_angle
_geom_angle_publ_flag
O4 Zn1 O1 124.7(2) y
O4 Zn1 N1 110.8(2) y
O1 Zn1 N1 97.2(2) y
O4 Zn1 N2 95.3(2) y
O1 Zn1 N2 108.1(2) y
N1 Zn1 N2 123.1(2) y
C1 N1 C9 118.0(6) ?
C1 N1 Zn1 120.9(4) ?
C9 N1 Zn1 121.1(4) ?
C11 N2 C19 118.9(6) ?
C11 N2 Zn1 121.1(5) ?
C19 N2 Zn1 120.0(5) ?
C3 O1 Zn1 122.2(4) ?
C4 O2 C8 117.4(6) ?
C10 O3 H3 109.5 ?
C13 O4 Zn1 123.0(4) ?
C14 O5 C18 118.9(7) ?
C20 O6 H6 109.5 ?
H6 O6 H20C 146.5 ?
C20 O6' H6' 109.5 ?
N1 C1 C2 127.2(6) ?
N1 C1 H1 116.4 ?
C2 C1 H1 116.4 ?
C3 C2 C7 119.3(7) ?
C3 C2 C1 124.6(6) ?
C7 C2 C1 116.1(7) ?
O1 C3 C2 125.5(6) ?
O1 C3 C4 117.4(7) ?
C2 C3 C4 117.1(7) ?
C5 C4 O2 126.5(8) ?
C5 C4 C3 121.0(8) ?
O2 C4 C3 112.4(6) ?
C4 C5 C6 121.9(8) ?
C4 C5 H5 119.1 ?
C6 C5 H5 119.1 ?
C7 C6 C5 119.2(8) ?
C7 C6 H6A 120.4 ?
C5 C6 H6A 120.4 ?
C6 C7 C2 121.5(8) ?
C6 C7 H7A 119.3 ?
C2 C7 H7A 119.3 ?
O2 C8 H8A 109.5 ?
O2 C8 H8B 109.5 ?
H8A C8 H8B 109.5 ?
O2 C8 H8C 109.5 ?
H8A C8 H8C 109.5 ?
H8B C8 H8C 109.5 ?
N1 C9 C10 111.0(5) ?
N1 C9 H9A 109.4 ?
C10 C9 H9A 109.4 ?
N1 C9 H9B 109.4 ?
C10 C9 H9B 109.4 ?
H9A C9 H9B 108.0 ?
O3 C10 C9 112.7(5) ?
O3 C10 H10A 109.1 ?
C9 C10 H10A 109.1 ?
O3 C10 H10B 109.1 ?
C9 C10 H10B 109.1 ?
H10A C10 H10B 107.8 ?
N2 C11 C12 127.4(6) ?
N2 C11 H11 116.3 ?
C12 C11 H11 116.3 ?
C17 C12 C13 119.9(7) ?
C17 C12 C11 116.7(7) ?
C13 C12 C11 123.3(6) ?
O4 C13 C12 125.3(6) ?
O4 C13 C14 117.0(6) ?
C12 C13 C14 117.7(6) ?
O5 C14 C15 125.3(7) ?
O5 C14 C13 114.5(6) ?
C15 C14 C13 120.2(8) ?
C16 C15 C14 121.3(8) ?
C16 C15 H15 119.4 ?
C14 C15 H15 119.4 ?
C17 C16 C15 119.9(8) ?
C17 C16 H16 120.1 ?
C15 C16 H16 120.1 ?
C16 C17 C12 121.1(8) ?
C16 C17 H17 119.4 ?
C12 C17 H17 119.4 ?
O5 C18 H18A 109.5 ?
O5 C18 H18B 109.5 ?
H18A C18 H18B 109.5 ?
O5 C18 H18C 109.5 ?
H18A C18 H18C 109.5 ?
H18B C18 H18C 109.5 ?
N2 C19 C20 110.7(6) ?
N2 C19 H19A 109.5 ?
C20 C19 H19A 109.5 ?
N2 C19 H19B 109.5 ?
C20 C19 H19B 109.5 ?
H19A C19 H19B 108.1 ?
O6 C20 O6' 75.0(19) ?
O6 C20 C19 114.2(9) ?
O6' C20 C19 134.6(18) ?
O6 C20 H20A 108.7 ?
O6' C20 H20A 109.4 ?
C19 C20 H20A 108.7 ?
O6 C20 H20B 108.7 ?
C19 C20 H20B 108.7 ?
H20A C20 H20B 107.6 ?
O6' C20 H20C 97.4 ?
C19 C20 H20C 105.6 ?
H20A C20 H20C 91.0 ?
H20B C20 H20C 132.5 ?
O6 C20 H20D 122.1 ?
O6' C20 H20D 105.8 ?
C19 C20 H20D 104.9 ?
H20B C20 H20D 96.3 ?
H20C C20 H20D 105.5 ?

loop_
_geom_bond_atom_site_label_1
_geom_bond_atom_site_label_2
_geom_bond_distance
_geom_bond_publ_flag
Zn1 O4 1.913(4) y
Zn1 O1 1.921(4) y
Zn1 N1 1.985(5) y
Zn1 N2 1.990(6) y
N1 C1 1.281(8) ?
N1 C9 1.458(7) ?
N2 C11 1.283(9) ?
N2 C19 1.465(7) ?
O1 C3 1.319(8) ?
O2 C4 1.378(9) ?
O2 C8 1.433(8) ?
O3 C10 1.394(7) ?
O3 H3 0.8200 ?
O4 C13 1.323(7) ?
O5 C14 1.358(9) ?
O5 C18 1.417(8) ?
O6 C20 1.352(8) ?
O6 H6 0.8200 ?
O6 H20C 0.6256 ?
O6' C20 1.361(11) ?
O6' H6' 0.8200 ?
C1 C2 1.450(10) ?
C1 H1 0.9300 ?
C2 C3 1.404(10) ?
C2 C7 1.421(9) ?
C3 C4 1.437(9) ?
C4 C5 1.351(10) ?
C5 C6 1.376(11) ?
C5 H5 0.9300 ?
C6 C7 1.362(11) ?
C6 H6A 0.9300 ?
C7 H7A 0.9300 ?
C8 H8A 0.9600 ?
C8 H8B 0.9600 ?
C8 H8C 0.9600 ?
C9 C10 1.497(8) ?
C9 H9A 0.9700 ?
C9 H9B 0.9700 ?
C10 H10A 0.9700 ?
C10 H10B 0.9700 ?
C11 C12 1.440(10) ?
C11 H11 0.9300 ?
C12 C17 1.408(10) ?
C12 C13 1.412(9) ?
C13 C14 1.425(9) ?
C14 C15 1.383(11) ?
C15 C16 1.379(12) ?
C15 H15 0.9300 ?
C16 C17 1.362(12) ?
C16 H16 0.9300 ?
C17 H17 0.9300 ?
C18 H18A 0.9600 ?
C18 H18B 0.9600 ?
C18 H18C 0.9600 ?
C19 C20 1.506(9) ?
C19 H19A 0.9700 ?
C19 H19B 0.9700 ?
C20 H20A 0.9700 ?
C20 H20B 0.9700 ?
C20 H20C 0.9700 ?
C20 H20D 0.9700 ?

loop_
_geom_hbond_atom_site_label_D
_geom_hbond_atom_site_label_H
_geom_hbond_atom_site_label_A
_geom_hbond_site_symmetry_A
_geom_hbond_distance_DH
_geom_hbond_distance_HA
_geom_hbond_distance_DA
_geom_hbond_angle_DHA
O3 H3 O1 1_545 0.82 2.07 2.799(7) 148.3
O3 H3 O2 1_545 0.82 2.28 2.954(8) 139.3

loop_
_geom_torsion_atom_site_label_1
_geom_torsion_atom_site_label_2
_geom_torsion_atom_site_label_3
_geom_torsion_atom_site_label_4
_geom_torsion
O4 Zn1 N1 C1 -137.9(5)
O1 Zn1 N1 C1 -6.4(5)
N2 Zn1 N1 C1 110.7(5)
O4 Zn1 N1 C9 42.2(5)
O1 Zn1 N1 C9 173.7(5)
N2 Zn1 N1 C9 -69.3(5)
O4 Zn1 N2 C11 -16.0(6)
O1 Zn1 N2 C11 -145.2(6)
N1 Zn1 N2 C11 103.1(6)
O4 Zn1 N2 C19 162.6(5)
O1 Zn1 N2 C19 33.4(6)
N1 Zn1 N2 C19 -78.3(6)
O4 Zn1 O1 C3 138.0(5)
N1 Zn1 O1 C3 16.4(5)
N2 Zn1 O1 C3 -111.9(5)
O1 Zn1 O4 C13 139.0(5)
N1 Zn1 O4 C13 -105.8(5)
N2 Zn1 O4 C13 22.6(5)
C9 N1 C1 C2 176.8(6)
Zn1 N1 C1 C2 -3.1(9)
N1 C1 C2 C3 6.4(11)
N1 C1 C2 C7 -171.1(6)
Zn1 O1 C3 C2 -18.0(9)
Zn1 O1 C3 C4 163.0(5)
C7 C2 C3 O1 -177.0(6)
C1 C2 C3 O1 5.6(11)
C7 C2 C3 C4 2.0(9)
C1 C2 C3 C4 -175.3(6)
C8 O2 C4 C5 15.9(11)
C8 O2 C4 C3 -161.0(7)
O1 C3 C4 C5 179.0(6)
C2 C3 C4 C5 -0.1(10)
O1 C3 C4 O2 -4.0(9)
C2 C3 C4 O2 176.9(6)
O2 C4 C5 C6 -177.5(7)
C3 C4 C5 C6 -0.9(11)
C4 C5 C6 C7 0.0(12)
C5 C6 C7 C2 2.0(11)
C3 C2 C7 C6 -3.0(10)
C1 C2 C7 C6 174.5(6)
C1 N1 C9 C10 -126.1(6)
Zn1 N1 C9 C10 53.9(7)
N1 C9 C10 O3 63.3(7)
C19 N2 C11 C12 -176.1(7)
Zn1 N2 C11 C12 2.5(11)
N2 C11 C12 C17 -173.6(8)
N2 C11 C12 C13 11.3(12)
Zn1 O4 C13 C12 -16.3(9)
Zn1 O4 C13 C14 164.1(4)
C17 C12 C13 O4 -178.7(7)
C11 C12 C13 O4 -3.8(11)
C17 C12 C13 C14 0.9(10)
C11 C12 C13 C14 175.8(7)
C18 O5 C14 C15 5.0(12)
C18 O5 C14 C13 -174.9(7)
O4 C13 C14 O5 -0.9(9)
C12 C13 C14 O5 179.5(6)
O4 C13 C14 C15 179.2(7)
C12 C13 C14 C15 -0.5(10)
O5 C14 C15 C16 -179.4(8)
C13 C14 C15 C16 0.5(12)
C14 C15 C16 C17 -1.0(14)
C15 C16 C17 C12 1.5(14)
C13 C12 C17 C16 -1.4(12)
C11 C12 C17 C16 -176.7(8)
C11 N2 C19 C20 -122.0(8)
Zn1 N2 C19 C20 59.4(9)
N2 C19 C20 O6 67.2(11)
N2 C19 C20 O6' -25(3)
